data_7132103
loop_
_publ_author_name
'Fang, Songlin'
'Zhong, Kaihui'
'Zeng, Shaogao'
'Hu, Xinwei'
'Sun, Ping-Hua'
'Ruan, Zhixiong'

_publ_section_title
;
 The Electrochemically Enabled \a-C(sp3)--H Azolation of Ketones
;
_journal_name_full 'Chemical Communications'
_journal_paper_doi 10.1039/D3CC02852F
_journal_year 2023
_chemical_formula_moiety 'C15 H12 N4 O'
_chemical_formula_sum 'C15 H12 N4 O'
_chemical_formula_weight 264.29
_space_group_crystal_system monoclinic
_space_group_IT_number 14
_space_group_name_Hall '-P 2ybc'
_space_group_name_H-M_alt 'P 1 21/c 1'
_atom_sites_solution_hydrogens geom
_atom_sites_solution_primary direct
_audit_creation_date 2022-01-19
_audit_creation_method
;
Olex2 1.3
(compiled 2020.02.04 svn.rd84adfe8 for OlexSys, GUI svn.r6032)
;
_audit_update_record
;
2022-06-22 deposited with the CCDC.	2023-08-29 downloaded from the CCDC.
;
_cell_angle_alpha 90
_cell_angle_beta 110.184(9)
_cell_angle_gamma 90
_cell_formula_units_Z 4
_cell_length_a 12.6720(9)
_cell_length_b 11.9871(7)
_cell_length_c 9.0695(8)
_cell_measurement_reflns_used 3723
_cell_measurement_temperature 180.00(10)
_cell_measurement_theta_max 27.9180
_cell_measurement_theta_min 2.9560
_cell_volume 1293.06(18)
_computing_cell_refinement 'CrysAlisPro 1.171.38.43f (Rigaku OD, 2015)'
_computing_data_collection 'CrysAlisPro 1.171.38.43f (Rigaku OD, 2015)'
_computing_data_reduction 'CrysAlisPro 1.171.38.43f (Rigaku OD, 2015)'
_computing_molecular_graphics 'Olex2 1.3 (Dolomanov et al., 2009)'
_computing_publication_material 'Olex2 1.3 (Dolomanov et al., 2009)'
_computing_structure_refinement 'SHELXL 2014/7 (Sheldrick, 2015)'
_computing_structure_solution 'SHELXS  (Sheldrick, 2008)'
_diffrn_ambient_environment N~2~
_diffrn_ambient_temperature 180.00(10)
_diffrn_detector 'CCD plate'
_diffrn_detector_area_resol_mean 5.2684
_diffrn_detector_type AtlasS2
_diffrn_measured_fraction_theta_full 1.000
_diffrn_measured_fraction_theta_max 0.890
_diffrn_measurement_details
;
List of Runs (angles in degrees, time in seconds):

  # Type    Start    End  Width  t~exp~   \w     \q     \k     \f   Frames
#--------------------------------------------------------------------------
  1  \w    -53.00  40.00   1.00    2.00    --   11.90 -57.00-120.00   93
  2  \w    -14.00  78.00   1.00    2.00    --   11.90  77.00 150.00   92
  3  \w     -9.00  85.00   1.00    2.00    --   11.90  57.00  30.00   94
;
_diffrn_measurement_device 'four-circle diffractometer'
_diffrn_measurement_device_type 'SuperNova, Dual, Cu at zero, AtlasS2'
_diffrn_measurement_method '\w scans'
_diffrn_orient_matrix_type 'CrysAlisPro convention (1999,Acta A55,543-557)'
_diffrn_orient_matrix_UB_11 0.0331786000
_diffrn_orient_matrix_UB_12 -0.0027448000
_diffrn_orient_matrix_UB_13 -0.0488300000
_diffrn_orient_matrix_UB_21 -0.0472487000
_diffrn_orient_matrix_UB_22 -0.0198361000
_diffrn_orient_matrix_UB_23 -0.0626555000
_diffrn_orient_matrix_UB_31 -0.0151228000
_diffrn_orient_matrix_UB_32 0.0557168000
_diffrn_orient_matrix_UB_33 -0.0248045000
_diffrn_radiation_monochromator mirror
_diffrn_radiation_probe x-ray
_diffrn_radiation_type 'Mo K\a'
_diffrn_radiation_wavelength 0.71073
_diffrn_reflns_av_R_equivalents 0.0275
_diffrn_reflns_av_unetI/netI 0.0332
_diffrn_reflns_Laue_measured_fraction_full 1.000
_diffrn_reflns_Laue_measured_fraction_max 0.890
_diffrn_reflns_limit_h_max 17
_diffrn_reflns_limit_h_min -16
_diffrn_reflns_limit_k_max 16
_diffrn_reflns_limit_k_min -16
_diffrn_reflns_limit_l_max 11
_diffrn_reflns_limit_l_min -8
_diffrn_reflns_number 9622
_diffrn_reflns_point_group_measured_fraction_full 1.000
_diffrn_reflns_point_group_measured_fraction_max 0.890
_diffrn_reflns_theta_full 25.242
_diffrn_reflns_theta_max 29.420
_diffrn_reflns_theta_min 2.412
_diffrn_source 'micro-focus sealed X-ray tube'
_diffrn_source_type 'SuperNova (Mo) X-ray Source'
_exptl_absorpt_coefficient_mu 0.090
_exptl_absorpt_correction_T_max 1.00000
_exptl_absorpt_correction_T_min 0.77140
_exptl_absorpt_correction_type multi-scan
_exptl_absorpt_process_details
;
CrysAlisPro 1.171.38.43f (Rigaku Oxford Diffraction, 2015)
Empirical absorption correction using spherical harmonics,
 implemented in SCALE3 ABSPACK scaling algorithm.
;
_exptl_crystal_colour colourless
_exptl_crystal_colour_primary colourless
_exptl_crystal_density_diffrn 1.358
_exptl_crystal_description block
_exptl_crystal_F_000 552
_exptl_crystal_size_max 0.15
_exptl_crystal_size_mid 0.13
_exptl_crystal_size_min 0.12
_refine_diff_density_max 0.198
_refine_diff_density_min -0.179
_refine_diff_density_rms 0.039
_refine_ls_extinction_coef 0.0159(15)
_refine_ls_extinction_expression Fc^*^=kFc[1+0.001xFc^2^\l^3^/sin(2\q)]^-1/4^
_refine_ls_extinction_method 'SHELXL-2014/7 (Sheldrick 2014'
_refine_ls_goodness_of_fit_ref 1.031
_refine_ls_hydrogen_treatment constr
_refine_ls_matrix_type full
_refine_ls_number_parameters 182
_refine_ls_number_reflns 3185
_refine_ls_number_restraints 0
_refine_ls_restrained_S_all 1.031
_refine_ls_R_factor_all 0.0608
_refine_ls_R_factor_gt 0.0433
_refine_ls_shift/su_max 0.000
_refine_ls_shift/su_mean 0.000
_refine_ls_structure_factor_coef Fsqd
_refine_ls_weighting_details 'w=1/[\s^2^(Fo^2^)+(0.0392P)^2^+0.2828P] where P=(Fo^2^+2Fc^2^)/3'
_refine_ls_weighting_scheme calc
_refine_ls_wR_factor_gt 0.0926
_refine_ls_wR_factor_ref 0.1030
_reflns_Friedel_coverage 0.000
_reflns_number_gt 2447
_reflns_number_total 3185
_reflns_threshold_expression 'I > 2\s(I)'
_cod_data_source_file d3cc02852f2.cif
_cod_data_source_block daguan
_cod_original_cell_volume 1293.07(18)
_cod_database_code 7132103
_shelx_shelxl_version_number 2014/7
_shelx_space_group_comment
;
The symmetry employed for this shelxl refinement is uniquely defined
by the following loop, which should always be used as a source of
symmetry information in preference to the above space-group names.
They are only intended as comments.
;
_shelx_estimated_absorpt_t_max 0.989
_shelx_estimated_absorpt_t_min 0.987
_reflns_odcompleteness_completeness 99.93
_reflns_odcompleteness_iscentric 1
_reflns_odcompleteness_theta 26.32
_olex2_refinement_description
;
1. Fixed Uiso
 At 1.2 times of:
  All C(H) groups, All C(H,H) groups
2.a Secondary CH2 refined with riding coordinates:
 C8(H8A,H8B)
2.b Aromatic/amide H refined with riding coordinates:
 C5(H5), C1(H1), C10(H10), C4(H4), C2(H2), C14(H14), C11(H11), C3(H3),
 C12(H12), C13(H13)
;
_olex2_submission_special_instructions 'No special instructions were received'
_oxdiff_exptl_absorpt_empirical_details
;
Empirical correction (ABSPACK) includes:
- Absorption correction using spherical harmonics
- Frame scaling
;
_oxdiff_exptl_absorpt_empirical_full_max 1.270
_oxdiff_exptl_absorpt_empirical_full_min 0.771

loop_
_space_group_symop_operation_xyz
'x, y, z'
'-x, y+1/2, -z+1/2'
'-x, -y, -z'
'x, -y-1/2, z-1/2'

loop_
_atom_site_label
_atom_site_type_symbol
_atom_site_fract_x
_atom_site_fract_y
_atom_site_fract_z
_atom_site_U_iso_or_equiv
_atom_site_adp_type
_atom_site_occupancy
_atom_site_site_symmetry_order
_atom_site_calc_flag
_atom_site_refinement_flags_posn
_atom_site_refinement_flags_adp
_atom_site_refinement_flags_occupancy
_atom_site_disorder_assembly
_atom_site_disorder_group
O1 O 0.33562(8) 0.05145(9) 0.50044(12) 0.0420(3) Uani 1 1 d . . . . .
N1 N 0.06485(9) 0.07599(9) 0.39063(13) 0.0285(3) Uani 1 1 d . . . . .
C7 C 0.31939(10) 0.02553(11) 0.62006(16) 0.0285(3) Uani 1 1 d . . . . .
N2 N 0.14225(8) 0.12670(9) 0.50999(13) 0.0297(3) Uani 1 1 d . . . . .
C9 C -0.05626(10) 0.14630(11) 0.13223(16) 0.0278(3) Uani 1 1 d . . . . .
C6 C 0.39801(10) -0.04656(10) 0.74242(15) 0.0265(3) Uani 1 1 d . . . . .
C15 C 0.03153(10) 0.15854(10) 0.28685(16) 0.0272(3) Uani 1 1 d . . . . .
N3 N 0.15841(9) 0.23284(9) 0.48380(15) 0.0370(3) Uani 1 1 d . . . . .
C5 C 0.37569(10) -0.08173(11) 0.87491(16) 0.0299(3) Uani 1 1 d . . . . .
H5 H 0.3114 -0.0567 0.8920 0.036 Uiso 1 1 calc R U . . .
N4 N 0.08764(10) 0.25476(9) 0.34156(15) 0.0354(3) Uani 1 1 d . . . . .
C8 C 0.21329(11) 0.06730(11) 0.64696(16) 0.0312(3) Uani 1 1 d . . . . .
H8A H 0.1724 0.0045 0.6681 0.037 Uiso 1 1 calc R U . . .
H8B H 0.2341 0.1164 0.7375 0.037 Uiso 1 1 calc R U . . .
C1 C 0.49638(11) -0.08247(11) 0.71972(17) 0.0325(3) Uani 1 1 d . . . . .
H1 H 0.5126 -0.0586 0.6323 0.039 Uiso 1 1 calc R U . . .
C10 C -0.09163(10) 0.04061(11) 0.07100(17) 0.0306(3) Uani 1 1 d . . . . .
H10 H -0.0604 -0.0225 0.1293 0.037 Uiso 1 1 calc R U . . .
C4 C 0.44860(11) -0.15373(12) 0.98134(17) 0.0352(3) Uani 1 1 d . . . . .
H4 H 0.4329 -0.1777 1.0691 0.042 Uiso 1 1 calc R U . . .
C2 C 0.56928(11) -0.15336(12) 0.82736(18) 0.0367(3) Uani 1 1 d . . . . .
H2 H 0.6350 -0.1765 0.8127 0.044 Uiso 1 1 calc R U . . .
C14 C -0.10476(11) 0.24030(11) 0.04421(17) 0.0353(3) Uani 1 1 d . . . . .
H14 H -0.0827 0.3113 0.0842 0.042 Uiso 1 1 calc R U . . .
C11 C -0.17304(11) 0.02916(13) -0.07621(18) 0.0378(3) Uani 1 1 d . . . . .
H11 H -0.1960 -0.0416 -0.1166 0.045 Uiso 1 1 calc R U . . .
C3 C 0.54530(11) -0.19016(12) 0.95671(18) 0.0371(3) Uani 1 1 d . . . . .
H3 H 0.5939 -0.2393 1.0273 0.044 Uiso 1 1 calc R U . . .
C12 C -0.22019(12) 0.12219(14) -0.16309(18) 0.0432(4) Uani 1 1 d . . . . .
H12 H -0.2749 0.1144 -0.2620 0.052 Uiso 1 1 calc R U . . .
C13 C -0.18576(13) 0.22736(14) -0.10260(19) 0.0434(4) Uani 1 1 d . . . . .
H13 H -0.2176 0.2901 -0.1615 0.052 Uiso 1 1 calc R U . . .

loop_
_atom_site_aniso_label
_atom_site_aniso_U_11
_atom_site_aniso_U_22
_atom_site_aniso_U_33
_atom_site_aniso_U_23
_atom_site_aniso_U_13
_atom_site_aniso_U_12
O1 0.0422(6) 0.0530(6) 0.0383(6) 0.0118(5) 0.0234(5) 0.0086(5)
N1 0.0287(5) 0.0265(5) 0.0319(6) 0.0022(5) 0.0127(5) 0.0007(4)
C7 0.0285(6) 0.0292(7) 0.0296(7) -0.0026(6) 0.0124(5) -0.0036(5)
N2 0.0282(6) 0.0280(6) 0.0341(7) 0.0008(5) 0.0125(5) 0.0010(4)
C9 0.0254(6) 0.0299(6) 0.0322(7) 0.0034(5) 0.0153(5) 0.0023(5)
C6 0.0249(6) 0.0263(6) 0.0285(7) -0.0053(5) 0.0093(5) -0.0028(5)
C15 0.0270(6) 0.0231(6) 0.0358(8) 0.0024(5) 0.0164(5) 0.0023(5)
N3 0.0353(6) 0.0290(6) 0.0443(8) 0.0017(5) 0.0105(5) -0.0020(5)
C5 0.0255(6) 0.0344(7) 0.0311(7) -0.0043(6) 0.0115(5) -0.0015(5)
N4 0.0354(6) 0.0274(6) 0.0413(7) 0.0031(5) 0.0104(5) -0.0024(5)
C8 0.0310(7) 0.0344(7) 0.0293(7) 0.0037(6) 0.0120(5) 0.0050(6)
C1 0.0304(6) 0.0367(7) 0.0333(8) -0.0042(6) 0.0147(6) -0.0003(6)
C10 0.0281(6) 0.0302(7) 0.0389(8) 0.0024(6) 0.0184(6) 0.0027(5)
C4 0.0354(7) 0.0404(8) 0.0287(8) 0.0010(6) 0.0094(6) -0.0011(6)
C2 0.0277(7) 0.0408(8) 0.0416(9) -0.0064(7) 0.0118(6) 0.0051(6)
C14 0.0369(7) 0.0298(7) 0.0404(9) 0.0058(6) 0.0149(6) 0.0035(6)
C11 0.0313(7) 0.0439(8) 0.0417(9) -0.0092(7) 0.0171(6) -0.0035(6)
C3 0.0340(7) 0.0356(7) 0.0357(8) -0.0017(6) 0.0043(6) 0.0045(6)
C12 0.0318(7) 0.0619(10) 0.0348(9) -0.0018(7) 0.0103(6) 0.0035(7)
C13 0.0411(8) 0.0476(9) 0.0407(9) 0.0128(7) 0.0131(7) 0.0117(7)

loop_
_atom_type_symbol
_atom_type_description
_atom_type_scat_dispersion_real
_atom_type_scat_dispersion_imag
_atom_type_scat_source
C C 0.0033 0.0016 'International Tables Vol C Tables 4.2.6.8 and 6.1.1.4'
H H 0.0000 0.0000 'International Tables Vol C Tables 4.2.6.8 and 6.1.1.4'
N N 0.0061 0.0033 'International Tables Vol C Tables 4.2.6.8 and 6.1.1.4'
O O 0.0106 0.0060 'International Tables Vol C Tables 4.2.6.8 and 6.1.1.4'

loop_
_geom_angle_atom_site_label_1
_geom_angle_atom_site_label_2
_geom_angle_atom_site_label_3
_geom_angle
_geom_angle_site_symmetry_1
_geom_angle_site_symmetry_3
_geom_angle_publ_flag
C15 N1 N2 101.58(10) . . ?
O1 C7 C6 122.71(12) . . ?
O1 C7 C8 119.23(12) . . ?
C6 C7 C8 118.07(11) . . ?
N1 N2 C8 122.68(11) . . ?
N3 N2 N1 114.18(11) . . ?
N3 N2 C8 122.61(11) . . ?
C10 C9 C15 120.38(12) . . ?
C10 C9 C14 119.25(13) . . ?
C14 C9 C15 120.37(12) . . ?
C5 C6 C7 122.52(11) . . ?
C5 C6 C1 119.38(12) . . ?
C1 C6 C7 118.08(12) . . ?
N1 C15 C9 123.59(11) . . ?
N1 C15 N4 112.06(12) . . ?
N4 C15 C9 124.35(11) . . ?
N4 N3 N2 105.79(10) . . ?
C6 C5 H5 119.8 . . ?
C4 C5 C6 120.37(12) . . ?
C4 C5 H5 119.8 . . ?
N3 N4 C15 106.39(11) . . ?
C7 C8 H8A 109.6 . . ?
C7 C8 H8B 109.6 . . ?
N2 C8 C7 110.18(11) . . ?
N2 C8 H8A 109.6 . . ?
N2 C8 H8B 109.6 . . ?
H8A C8 H8B 108.1 . . ?
C6 C1 H1 120.1 . . ?
C2 C1 C6 119.86(13) . . ?
C2 C1 H1 120.1 . . ?
C9 C10 H10 119.8 . . ?
C11 C10 C9 120.31(13) . . ?
C11 C10 H10 119.8 . . ?
C5 C4 H4 120.1 . . ?
C5 C4 C3 119.83(14) . . ?
C3 C4 H4 120.1 . . ?
C1 C2 H2 119.8 . . ?
C1 C2 C3 120.49(12) . . ?
C3 C2 H2 119.8 . . ?
C9 C14 H14 120.2 . . ?
C13 C14 C9 119.68(13) . . ?
C13 C14 H14 120.2 . . ?
C10 C11 H11 119.9 . . ?
C12 C11 C10 120.24(14) . . ?
C12 C11 H11 119.9 . . ?
C4 C3 H3 120.0 . . ?
C2 C3 C4 120.04(13) . . ?
C2 C3 H3 120.0 . . ?
C11 C12 H12 120.1 . . ?
C11 C12 C13 119.71(14) . . ?
C13 C12 H12 120.1 . . ?
C14 C13 C12 120.81(14) . . ?
C14 C13 H13 119.6 . . ?
C12 C13 H13 119.6 . . ?

loop_
_geom_bond_atom_site_label_1
_geom_bond_atom_site_label_2
_geom_bond_distance
_geom_bond_site_symmetry_2
_geom_bond_publ_flag
O1 C7 1.2124(16) . ?
N1 N2 1.3307(15) . ?
N1 C15 1.3302(16) . ?
C7 C6 1.4859(18) . ?
C7 C8 1.5311(18) . ?
N2 N3 1.3232(15) . ?
N2 C8 1.4453(16) . ?
C9 C15 1.4660(19) . ?
C9 C10 1.3937(18) . ?
C9 C14 1.3950(18) . ?
C6 C5 1.3914(18) . ?
C6 C1 1.3997(18) . ?
C15 N4 1.3559(16) . ?
N3 N4 1.3188(16) . ?
C5 H5 0.9300 . ?
C5 C4 1.3838(19) . ?
C8 H8A 0.9700 . ?
C8 H8B 0.9700 . ?
C1 H1 0.9300 . ?
C1 C2 1.3806(19) . ?
C10 H10 0.9300 . ?
C10 C11 1.384(2) . ?
C4 H4 0.9300 . ?
C4 C3 1.390(2) . ?
C2 H2 0.9300 . ?
C2 C3 1.382(2) . ?
C14 H14 0.9300 . ?
C14 C13 1.381(2) . ?
C11 H11 0.9300 . ?
C11 C12 1.377(2) . ?
C3 H3 0.9300 . ?
C12 H12 0.9300 . ?
C12 C13 1.384(2) . ?
C13 H13 0.9300 . ?

loop_
_geom_torsion_atom_site_label_1
_geom_torsion_atom_site_label_2
_geom_torsion_atom_site_label_3
_geom_torsion_atom_site_label_4
_geom_torsion
_geom_torsion_site_symmetry_1
_geom_torsion_site_symmetry_2
_geom_torsion_site_symmetry_3
_geom_torsion_site_symmetry_4
_geom_torsion_publ_flag
O1 C7 C6 C5 -175.95(13) . . . . ?
O1 C7 C6 C1 2.16(19) . . . . ?
O1 C7 C8 N2 4.94(17) . . . . ?
N1 N2 N3 N4 0.92(15) . . . . ?
N1 N2 C8 C7 88.26(14) . . . . ?
N1 C15 N4 N3 -0.02(15) . . . . ?
C7 C6 C5 C4 176.49(12) . . . . ?
C7 C6 C1 C2 -177.28(12) . . . . ?
N2 N1 C15 C9 -179.01(11) . . . . ?
N2 N1 C15 N4 0.53(13) . . . . ?
N2 N3 N4 C15 -0.51(14) . . . . ?
C9 C15 N4 N3 179.52(11) . . . . ?
C9 C10 C11 C12 -0.3(2) . . . . ?
C9 C14 C13 C12 0.6(2) . . . . ?
C6 C7 C8 N2 -174.50(10) . . . . ?
C6 C5 C4 C3 0.7(2) . . . . ?
C6 C1 C2 C3 0.7(2) . . . . ?
C15 N1 N2 N3 -0.90(13) . . . . ?
C15 N1 N2 C8 -172.66(11) . . . . ?
C15 C9 C10 C11 -178.81(12) . . . . ?
C15 C9 C14 C13 178.69(12) . . . . ?
N3 N2 C8 C7 -82.82(15) . . . . ?
C5 C6 C1 C2 0.89(19) . . . . ?
C5 C4 C3 C2 0.9(2) . . . . ?
C8 C7 C6 C5 3.46(18) . . . . ?
C8 C7 C6 C1 -178.43(11) . . . . ?
C8 N2 N3 N4 172.70(11) . . . . ?
C1 C6 C5 C4 -1.59(19) . . . . ?
C1 C2 C3 C4 -1.6(2) . . . . ?
C10 C9 C15 N1 -15.01(19) . . . . ?
C10 C9 C15 N4 165.51(12) . . . . ?
C10 C9 C14 C13 -0.8(2) . . . . ?
C10 C11 C12 C13 0.0(2) . . . . ?
C14 C9 C15 N1 165.48(12) . . . . ?
C14 C9 C15 N4 -14.0(2) . . . . ?
C14 C9 C10 C11 0.71(19) . . . . ?
C11 C12 C13 C14 -0.2(2) . . . . ?
